data_2219033
loop_
_publ_author_name
'Yao, Wei'
'Li, Fang-Shi'
'Yu, Da-Sheng'
'Liu, Mei-Juan'
'Zhu, Jin-Na'

_publ_section_title
;
 Bis(3-nitrophenyl) sulfone
;
_journal_coeditor_code HK2478
_journal_issue 8
_journal_name_full 'Acta Crystallographica Section E'
_journal_page_first o1378
_journal_paper_doi 10.1107/S160053680801917X
_journal_volume 64
_journal_year 2008
_chemical_formula_iupac 'C12 H8 N2 O6 S'
_chemical_formula_moiety 'C12 H8 N2 O6 S'
_chemical_formula_sum 'C12 H8 N2 O6 S'
_chemical_formula_weight 308.27
_chemical_name_common 'Bis(3-nitrophenyl) sulfone'
_chemical_name_systematic
;
Bis(3-nitrophenyl) sulfone
;
_space_group_IT_number 31
_symmetry_cell_setting orthorhombic
_symmetry_space_group_name_Hall 'P 2ac -2'
_symmetry_space_group_name_H-M 'P m n 21'
_atom_sites_solution_hydrogens geom
_atom_sites_solution_primary direct
_atom_sites_solution_secondary difmap
_audit_creation_method SHELXL-97
_cell_angle_alpha 90
_cell_angle_beta 90
_cell_angle_gamma 90
_cell_formula_units_Z 2
_cell_length_a 20.260(4)
_cell_length_b 5.9380(12)
_cell_length_c 5.3770(11)
_cell_measurement_reflns_used 25
_cell_measurement_temperature 294(2)
_cell_measurement_theta_max 13
_cell_measurement_theta_min 10
_cell_volume 646.9(2)
_computing_cell_refinement 'CAD-4 Software (Enraf--Nonius, 1989)'
_computing_data_collection 'CAD-4 Software (Enraf--Nonius, 1989)'
_computing_data_reduction 'XCAD4 (Harms & Wocadlo, 1995)'
_computing_molecular_graphics 'ORTEP-3 for Windows (Farrugia, 1997)'
_computing_publication_material 'SHELXL97 (Sheldrick, 2008)'
_computing_structure_refinement 'SHELXL97 (Sheldrick, 2008)'
_computing_structure_solution 'SHELXS97 (Sheldrick, 2008)'
_diffrn_ambient_temperature 294(2)
_diffrn_measured_fraction_theta_full 0.999
_diffrn_measured_fraction_theta_max 0.999
_diffrn_measurement_device_type 'Enraf--Nonius CAD-4'
_diffrn_measurement_method \w/2\q
_diffrn_radiation_monochromator graphite
_diffrn_radiation_source 'fine-focus sealed tube'
_diffrn_radiation_type MoK\a
_diffrn_radiation_wavelength 0.71073
_diffrn_reflns_av_R_equivalents 0.0276
_diffrn_reflns_av_sigmaI/netI 0.0298
_diffrn_reflns_limit_h_max 24
_diffrn_reflns_limit_h_min -24
_diffrn_reflns_limit_k_max 0
_diffrn_reflns_limit_k_min -7
_diffrn_reflns_limit_l_max 6
_diffrn_reflns_limit_l_min 0
_diffrn_reflns_number 1304
_diffrn_reflns_theta_full 25.19
_diffrn_reflns_theta_max 25.19
_diffrn_reflns_theta_min 2.01
_diffrn_standards_decay_% 0
_diffrn_standards_interval_time 120
_diffrn_standards_number 3
_exptl_absorpt_coefficient_mu 0.281
_exptl_absorpt_correction_T_max 0.9724
_exptl_absorpt_correction_T_min 0.9204
_exptl_absorpt_correction_type psi-scan
_exptl_absorpt_process_details '(North <i>et al.</i>,  1968)'
_exptl_crystal_colour 'light yellow'
_exptl_crystal_density_diffrn 1.583
_exptl_crystal_density_method 'not measured'
_exptl_crystal_description block
_exptl_crystal_F_000 316
_exptl_crystal_size_max 0.30
_exptl_crystal_size_mid 0.20
_exptl_crystal_size_min 0.10
_refine_diff_density_max 0.254
_refine_diff_density_min -0.224
_refine_ls_abs_structure_details 'Flack (1983), with no Friedel pairs'
_refine_ls_abs_structure_Flack -0.11(15)
_refine_ls_extinction_coef 0.069(8)
_refine_ls_extinction_expression Fc^*^=kFc[1+0.001xFc^2^\l^3^/sin(2\q)]^-1/4^
_refine_ls_extinction_method 'SHELXL97 (Sheldrick, 2008)'
_refine_ls_goodness_of_fit_ref 1.000
_refine_ls_hydrogen_treatment constr
_refine_ls_matrix_type full
_refine_ls_number_parameters 101
_refine_ls_number_reflns 674
_refine_ls_restrained_S_all 0.999
_refine_ls_R_factor_all 0.0365
_refine_ls_R_factor_gt 0.0319
_refine_ls_shift/su_max 0.000
_refine_ls_shift/su_mean 0.000
_refine_ls_structure_factor_coef Fsqd
_refine_ls_weighting_details 'calc w=1/[\s^2^(Fo^2^)+(0.06P)^2^+0.078P] where P=(Fo^2^+2Fc^2^)/3'
_refine_ls_weighting_scheme calc
_refine_ls_wR_factor_gt 0.0826
_refine_ls_wR_factor_ref 0.0864
_reflns_number_gt 624
_reflns_number_total 674
_reflns_threshold_expression I>2\s(I)
_cod_data_source_file hk2478.cif
_cod_data_source_block I
_cod_database_code 2219033
_cod_database_fobs_code 2219033

loop_
_symmetry_equiv_pos_as_xyz
'x, y, z'
'-x+1/2, -y, z+1/2'
'x+1/2, -y, z+1/2'
'-x, y, z'

loop_
_atom_site_type_symbol
_atom_site_label
_atom_site_fract_x
_atom_site_fract_y
_atom_site_fract_z
_atom_site_U_iso_or_equiv
_atom_site_adp_type
_atom_site_calc_flag
_atom_site_refinement_flags
_atom_site_occupancy
S S 0.5000 0.08254(19) 0.9607(2) 0.0438(4) Uani d S 1
N N 0.68253(13) 0.0542(4) 0.2895(5) 0.0422(6) Uani d . 1
O O1 0.5000 -0.1563(5) 0.9183(9) 0.0626(12) Uani d S 1
O O2 0.5000 0.1705(7) 1.2095(7) 0.0663(11) Uani d S 1
O O3 0.66204(14) -0.1343(4) 0.2403(5) 0.0660(8) Uani d . 1
O O4 0.72681(13) 0.1460(4) 0.1767(5) 0.0599(7) Uani d . 1
C C1 0.64732(14) 0.4956(5) 0.7589(8) 0.0451(8) Uani d . 1
H H1B 0.6638 0.6351 0.8072 0.054 Uiso calc R 1
C C2 0.59364(14) 0.4066(5) 0.8822(7) 0.0410(7) Uani d . 1
H H2B 0.5741 0.4842 1.0131 0.049 Uiso calc R 1
C C3 0.56929(13) 0.1978(5) 0.8063(5) 0.0347(7) Uani d . 1
C C4 0.59799(14) 0.0791(4) 0.6139(6) 0.0341(6) Uani d . 1
H H4A 0.5816 -0.0603 0.5648 0.041 Uiso calc R 1
C C5 0.65163(13) 0.1743(5) 0.4973(6) 0.0356(6) Uani d . 1
C C6 0.67683(14) 0.3828(4) 0.5672(7) 0.0410(7) Uani d . 1
H H6A 0.7130 0.4442 0.4852 0.049 Uiso calc R 1

loop_
_atom_site_aniso_label
_atom_site_aniso_U_11
_atom_site_aniso_U_22
_atom_site_aniso_U_33
_atom_site_aniso_U_12
_atom_site_aniso_U_13
_atom_site_aniso_U_23
S 0.0316(5) 0.0543(6) 0.0455(7) 0.000 0.000 0.0169(6)
N 0.0448(13) 0.0450(14) 0.0367(14) 0.0071(11) 0.0003(12) -0.0003(11)
O1 0.0408(17) 0.0472(16) 0.100(3) 0.000 0.000 0.032(2)
O2 0.049(2) 0.114(3) 0.0364(18) 0.000 0.000 0.016(2)
O3 0.0784(19) 0.0580(15) 0.0615(18) -0.0025(12) 0.0081(16) -0.0211(14)
O4 0.0545(14) 0.0738(16) 0.0512(15) 0.0009(12) 0.0190(12) 0.0005(14)
C1 0.0374(14) 0.0341(14) 0.064(2) -0.0016(12) -0.0022(16) -0.0079(16)
C2 0.0370(15) 0.0400(15) 0.0460(17) 0.0078(12) -0.0021(14) -0.0055(14)
C3 0.0274(12) 0.0381(14) 0.0386(16) 0.0013(11) -0.0031(12) 0.0081(13)
C4 0.0341(13) 0.0323(12) 0.0359(16) -0.0004(11) -0.0049(13) 0.0041(14)
C5 0.0326(13) 0.0370(13) 0.0373(14) 0.0067(10) -0.0038(13) 0.0026(13)
C6 0.0353(14) 0.0364(14) 0.0511(19) -0.0024(12) 0.0046(15) 0.0033(14)

loop_
_atom_type_symbol
_atom_type_description
_atom_type_scat_dispersion_real
_atom_type_scat_dispersion_imag
_atom_type_scat_source
C C 0.0033 0.0016 'International Tables Vol C Tables 4.2.6.8 and 6.1.1.4'
H H 0.0000 0.0000 'International Tables Vol C Tables 4.2.6.8 and 6.1.1.4'
N N 0.0061 0.0033 'International Tables Vol C Tables 4.2.6.8 and 6.1.1.4'
O O 0.0106 0.0060 'International Tables Vol C Tables 4.2.6.8 and 6.1.1.4'
S S 0.1246 0.1234 'International Tables Vol C Tables 4.2.6.8 and 6.1.1.4'

loop_
_geom_angle_atom_site_label_1
_geom_angle_atom_site_label_2
_geom_angle_atom_site_label_3
_geom_angle_site_symmetry_3
_geom_angle
O2 S O1 . 120.5(3)
O2 S C3 . 107.24(14)
O1 S C3 . 107.92(15)
O2 S C3 4_655 107.24(14)
O1 S C3 4_655 107.92(15)
C3 S C3 4_655 105.06(18)
O4 N O3 . 123.7(3)
O4 N C5 . 118.6(3)
O3 N C5 . 117.7(3)
C6 C1 C2 . 121.3(3)
C6 C1 H1B . 119.3
C2 C1 H1B . 119.3
C1 C2 C3 . 118.6(3)
C1 C2 H2B . 120.7
C3 C2 H2B . 120.7
C4 C3 C2 . 121.6(3)
C4 C3 S . 119.2(2)
C2 C3 S . 119.2(3)
C5 C4 C3 . 117.7(3)
C5 C4 H4A . 121.2
C3 C4 H4A . 121.2
C4 C5 C6 . 122.2(3)
C4 C5 N . 119.0(3)
C6 C5 N . 118.8(3)
C1 C6 C5 . 118.6(3)
C1 C6 H6A . 120.7
C5 C6 H6A . 120.7

loop_
_geom_bond_atom_site_label_1
_geom_bond_atom_site_label_2
_geom_bond_site_symmetry_2
_geom_bond_distance
S O2 . 1.436(4)
S O1 . 1.437(3)
S C3 . 1.769(3)
S C3 4_655 1.769(3)
N O4 . 1.212(4)
N O3 . 1.223(3)
N C5 . 1.466(4)
C1 C6 . 1.367(5)
C1 C2 . 1.379(4)
C1 H1B . 0.9300
C2 C3 . 1.395(4)
C2 H2B . 0.9300
C3 C4 . 1.380(4)
C4 C5 . 1.376(4)
C4 H4A . 0.9300
C5 C6 . 1.391(4)
C6 H6A . 0.9300

loop_
_geom_hbond_atom_site_label_D
_geom_hbond_atom_site_label_H
_geom_hbond_atom_site_label_A
_geom_hbond_distance_DH
_geom_hbond_distance_HA
_geom_hbond_distance_DA
_geom_hbond_angle_DHA
_geom_hbond_publ_flag
C4 H4A O1 0.93 2.58 2.928(4) 102.00 yes

loop_
_geom_torsion_atom_site_label_1
_geom_torsion_atom_site_label_2
_geom_torsion_atom_site_label_3
_geom_torsion_atom_site_label_4
_geom_torsion_site_symmetry_1
_geom_torsion
C6 C1 C2 C3 . -0.4(5)
C1 C2 C3 C4 . 0.6(5)
C1 C2 C3 S . -179.4(2)
O2 S C3 C4 . 152.5(2)
O1 S C3 C4 . 21.3(3)
C3 S C3 C4 4_655 -93.6(2)
O2 S C3 C2 . -27.5(3)
O1 S C3 C2 . -158.6(3)
C3 S C3 C2 4_655 86.4(3)
C2 C3 C4 C5 . -0.3(4)
S C3 C4 C5 . 179.7(2)
C3 C4 C5 C6 . -0.1(4)
C3 C4 C5 N . -179.0(2)
O4 N C5 C4 . 175.0(3)
O3 N C5 C4 . -5.2(4)
O4 N C5 C6 . -3.9(4)
O3 N C5 C6 . 175.9(3)
C2 C1 C6 C5 . 0.0(5)
C4 C5 C6 C1 . 0.3(5)
N C5 C6 C1 . 179.2(3)
